data_2222722
loop_
_publ_author_name
'Ahmadi, Roya'
'Kalateh, Khadijeh'
'Alizadeh, Robabeh'
'Khoshtarkib, Zeinab'
'Amani, Vahid'

_publ_section_title
;Dichlorido(2,9-dimethyl-4,7-diphenyl-1,10-phenanthroline-\k^2^<i>N</i>,<i>N</i>')mercury(II)
 acetonitrile hemisolvate
;
_journal_coeditor_code HK2718
_journal_issue 8
_journal_name_full 'Acta Crystallographica Section E'
_journal_page_first m848
_journal_page_last m849
_journal_paper_doi 10.1107/S1600536809024180
_journal_volume 65
_journal_year 2009
_chemical_formula_iupac '[Hg Cl2 (C26 H20 N2)], 0.5C2 H3 N'
_chemical_formula_moiety 'C26 H20 Cl2 Hg N2, 0.5(C2 H3 N)'
_chemical_formula_sum 'C27 H21.5 Cl2 Hg N2.5'
_chemical_formula_weight 652.46
_chemical_name_systematic
;
Dichlorido(2,9-dimethyl-4,7-diphenyl-1,10-phenanthroline-
\k^2^<i>N</i>,<i>N</i>')mercury(II) acetonitrile hemisolvate
;
_space_group_IT_number 2
_symmetry_cell_setting triclinic
_symmetry_space_group_name_Hall '-P 1'
_symmetry_space_group_name_H-M 'P -1'
_atom_sites_solution_hydrogens geom
_atom_sites_solution_primary direct
_atom_sites_solution_secondary difmap
_audit_creation_method SHELXL-97
_cell_angle_alpha 107.537(4)
_cell_angle_beta 101.924(4)
_cell_angle_gamma 100.138(4)
_cell_formula_units_Z 4
_cell_length_a 11.7514(6)
_cell_length_b 14.1283(7)
_cell_length_c 16.1311(8)
_cell_measurement_reflns_used 2354
_cell_measurement_temperature 120(2)
_cell_measurement_theta_max 29.24
_cell_measurement_theta_min 1.68
_cell_volume 2415.8(2)
_computing_cell_refinement 'SAINT (Bruker, 1998)'
_computing_data_collection 'SMART (Bruker, 1998)'
_computing_data_reduction 'SAINT (Bruker, 1998)'
_computing_molecular_graphics 'ORTEP-3 for Windows (Farrugia, 1997)'
_computing_publication_material 'WinGX (Farrugia, 1999)'
_computing_structure_refinement 'SHELXTL (Sheldrick, 2008)'
_computing_structure_solution 'SHELXTL (Sheldrick, 2008)'
_diffrn_ambient_temperature 120(2)
_diffrn_measured_fraction_theta_full 0.987
_diffrn_measured_fraction_theta_max 0.987
_diffrn_measurement_device_type 'Bruker SMART CCD area-detector'
_diffrn_measurement_method '\f and \w'
_diffrn_radiation_monochromator graphite
_diffrn_radiation_source 'fine-focus sealed tube'
_diffrn_radiation_type MoK\a
_diffrn_radiation_wavelength 0.71073
_diffrn_reflns_av_R_equivalents 0.0399
_diffrn_reflns_av_sigmaI/netI 0.0357
_diffrn_reflns_limit_h_max 15
_diffrn_reflns_limit_h_min -16
_diffrn_reflns_limit_k_max 19
_diffrn_reflns_limit_k_min -14
_diffrn_reflns_limit_l_max 22
_diffrn_reflns_limit_l_min -22
_diffrn_reflns_number 27210
_diffrn_reflns_theta_full 29.24
_diffrn_reflns_theta_max 29.24
_diffrn_reflns_theta_min 1.68
_diffrn_standards_number 0
_exptl_absorpt_coefficient_mu 6.611
_exptl_absorpt_correction_T_max 0.479
_exptl_absorpt_correction_T_min 0.379
_exptl_absorpt_correction_type multi-scan
_exptl_absorpt_process_details '(SADABS; Bruker, 1998)'
_exptl_crystal_colour colorless
_exptl_crystal_density_diffrn 1.794
_exptl_crystal_density_method 'not measured'
_exptl_crystal_description needle
_exptl_crystal_F_000 1260
_exptl_crystal_size_max 0.50
_exptl_crystal_size_mid 0.13
_exptl_crystal_size_min 0.11
_refine_diff_density_max 1.802
_refine_diff_density_min -1.649
_refine_ls_extinction_method none
_refine_ls_goodness_of_fit_ref 1.062
_refine_ls_hydrogen_treatment constr
_refine_ls_matrix_type full
_refine_ls_number_parameters 586
_refine_ls_number_reflns 12974
_refine_ls_number_restraints 0
_refine_ls_restrained_S_all 1.062
_refine_ls_R_factor_all 0.0423
_refine_ls_R_factor_gt 0.0330
_refine_ls_shift/su_max 0.069
_refine_ls_shift/su_mean 0.004
_refine_ls_structure_factor_coef Fsqd
_refine_ls_weighting_details 'calc w=1/[\s^2^(Fo^2^)+(0.0284P)^2^+6.1108P] where P=(Fo^2^+2Fc^2^)/3'
_refine_ls_weighting_scheme calc
_refine_ls_wR_factor_gt 0.0703
_refine_ls_wR_factor_ref 0.0737
_reflns_number_gt 11253
_reflns_number_total 12974
_reflns_threshold_expression I>2\s(I)
_cod_data_source_file hk2718.cif
_cod_data_source_block I
_cod_original_formula_sum 'C27 H21.5 Cl2 Hg1 N2.5'
_cod_database_code 2222722
_cod_database_fobs_code 2222722

loop_
_symmetry_equiv_pos_as_xyz
'x, y, z'
'-x, -y, -z'

loop_
_atom_site_type_symbol
_atom_site_label
_atom_site_fract_x
_atom_site_fract_y
_atom_site_fract_z
_atom_site_U_iso_or_equiv
_atom_site_adp_type
_atom_site_calc_flag
_atom_site_refinement_flags
_atom_site_occupancy
_atom_site_disorder_assembly
_atom_site_disorder_group
Hg Hg1 0.275010(12) 0.652623(11) 0.240510(10) 0.02166(4) Uani d . 1 . .
Hg Hg2 -0.094858(14) -0.153897(11) 0.658801(11) 0.02624(4) Uani d . 1 . .
Cl Cl1 0.30469(10) 0.75429(10) 0.39530(8) 0.0404(3) Uani d . 1 . .
Cl Cl2 0.43961(8) 0.62792(9) 0.17808(7) 0.0327(2) Uani d . 1 . .
Cl Cl3 -0.17092(11) -0.11436(8) 0.79185(8) 0.0325(2) Uani d . 1 . .
Cl Cl4 -0.01545(15) -0.30065(10) 0.62270(10) 0.0496(3) Uani d . 1 . .
N N1 0.0961(3) 0.6705(2) 0.1589(2) 0.0177(6) Uani d . 1 . .
N N2 0.1302(3) 0.4968(2) 0.1904(2) 0.0182(6) Uani d . 1 . .
N N3 0.0021(3) 0.0072(2) 0.6640(2) 0.0199(6) Uani d . 1 . .
N N4 -0.2087(3) -0.1175(2) 0.5423(2) 0.0223(6) Uani d . 1 . .
N N5 0.4397(9) 0.6246(9) 0.6124(10) 0.148(5) Uani d . 1 . .
C C1 0.1860(4) 0.8503(3) 0.1935(3) 0.0293(9) Uani d . 1 . .
H H1A 0.2523 0.8372 0.1696 0.035 Uiso calc R 1 . .
H H1B 0.2092 0.8648 0.2576 0.035 Uiso calc R 1 . .
H H1C 0.1639 0.9082 0.1817 0.035 Uiso calc R 1 . .
C C2 0.0812(3) 0.7580(3) 0.1493(3) 0.0208(7) Uani d . 1 . .
C C3 -0.0296(3) 0.7638(3) 0.1013(3) 0.0197(7) Uani d . 1 . .
H H3 -0.0383 0.8261 0.0961 0.024 Uiso calc R 1 . .
C C4 -0.1262(3) 0.6783(3) 0.0617(2) 0.0176(6) Uani d . 1 . .
C C5 -0.2449(3) 0.6878(3) 0.0150(2) 0.0188(7) Uani d . 1 . .
C C6 -0.2503(3) 0.7394(3) -0.0462(3) 0.0230(7) Uani d . 1 . .
H H6 -0.1796 0.7703 -0.0553 0.028 Uiso calc R 1 . .
C C7 -0.3607(4) 0.7453(3) -0.0941(3) 0.0289(8) Uani d . 1 . .
H H7 -0.3638 0.7788 -0.1358 0.035 Uiso calc R 1 . .
C C8 -0.4654(4) 0.7006(3) -0.0789(3) 0.0337(10) Uani d . 1 . .
H H8 -0.5395 0.7024 -0.1118 0.040 Uiso calc R 1 . .
C C9 -0.4606(4) 0.6536(3) -0.0155(3) 0.0319(9) Uani d . 1 . .
H H9 -0.5314 0.6261 -0.0044 0.038 Uiso calc R 1 . .
C C10 -0.3521(3) 0.6467(3) 0.0319(3) 0.0217(7) Uani d . 1 . .
H H10 -0.3499 0.6151 0.0748 0.026 Uiso calc R 1 . .
C C11 -0.1092(3) 0.5835(3) 0.0690(2) 0.0164(6) Uani d . 1 . .
C C12 -0.1984(3) 0.4878(3) 0.0245(2) 0.0184(6) Uani d . 1 . .
H H12 -0.2705 0.4855 -0.0140 0.022 Uiso calc R 1 . .
C C13 -0.1803(3) 0.4005(3) 0.0371(2) 0.0179(6) Uani d . 1 . .
H H13 -0.2401 0.3396 0.0068 0.022 Uiso calc R 1 . .
C C14 -0.0712(3) 0.3999(3) 0.0961(2) 0.0167(6) Uani d . 1 . .
C C15 -0.0507(3) 0.3129(3) 0.1169(2) 0.0181(6) Uani d . 1 . .
C C16 -0.1438(3) 0.2144(3) 0.0843(2) 0.0189(7) Uani d . 1 . .
C C17 -0.2524(4) 0.2115(3) 0.1062(3) 0.0297(9) Uani d . 1 . .
H H17 -0.2687 0.2723 0.1373 0.036 Uiso calc R 1 . .
C C18 -0.3376(4) 0.1181(3) 0.0819(3) 0.0310(9) Uani d . 1 . .
H H18 -0.4090 0.1166 0.0985 0.037 Uiso calc R 1 . .
C C19 -0.3150(4) 0.0284(3) 0.0333(3) 0.0273(8) Uani d . 1 . .
H H19 -0.3719 -0.0337 0.0162 0.033 Uiso calc R 1 . .
C C20 -0.2078(4) 0.0306(3) 0.0099(3) 0.0250(8) Uani d . 1 . .
H H20 -0.1933 -0.0299 -0.0238 0.030 Uiso calc R 1 . .
C C21 -0.1224(4) 0.1227(3) 0.0367(3) 0.0227(7) Uani d . 1 . .
H H21 -0.0495 0.1233 0.0227 0.027 Uiso calc R 1 . .
C C22 0.0597(3) 0.3222(3) 0.1730(3) 0.0206(7) Uani d . 1 . .
H H22 0.0748 0.2658 0.1874 0.025 Uiso calc R 1 . .
C C23 0.1493(3) 0.4144(3) 0.2088(3) 0.0207(7) Uani d . 1 . .
C C24 0.2690(4) 0.4243(3) 0.2706(3) 0.0296(9) Uani d . 1 . .
H H24A 0.2807 0.4762 0.3283 0.035 Uiso calc R 1 . .
H H24B 0.3319 0.4432 0.2446 0.035 Uiso calc R 1 . .
H H24C 0.2708 0.3599 0.2786 0.035 Uiso calc R 1 . .
C C25 0.0226(3) 0.4915(3) 0.1352(2) 0.0159(6) Uani d . 1 . .
C C26 0.0040(3) 0.5840(3) 0.1205(2) 0.0156(6) Uani d . 1 . .
C C27 0.1631(4) 0.0257(3) 0.7933(3) 0.0278(8) Uani d . 1 . .
H H27A 0.1831 -0.0359 0.7622 0.033 Uiso calc R 1 . .
H H27B 0.1092 0.0105 0.8275 0.033 Uiso calc R 1 . .
H H27C 0.2352 0.0757 0.8334 0.033 Uiso calc R 1 . .
C C28 0.1038(3) 0.0675(3) 0.7259(3) 0.0207(7) Uani d . 1 . .
C C29 0.1490(3) 0.1676(3) 0.7296(2) 0.0217(7) Uani d . 1 . .
H H29 0.2187 0.2088 0.7744 0.026 Uiso calc R 1 . .
C C30 0.0927(3) 0.2067(3) 0.6684(2) 0.0191(7) Uani d . 1 . .
C C31 0.1353(3) 0.3159(3) 0.6800(2) 0.0213(7) Uani d . 1 . .
C C32 0.2585(4) 0.3629(3) 0.7060(3) 0.0277(8) Uani d . 1 . .
H H32 0.3137 0.3245 0.7140 0.033 Uiso calc R 1 . .
C C33 0.2994(4) 0.4670(3) 0.7202(3) 0.0349(10) Uani d . 1 . .
H H33 0.3815 0.4975 0.7374 0.042 Uiso calc R 1 . .
C C34 0.2177(5) 0.5249(3) 0.7088(3) 0.0347(10) Uani d . 1 . .
H H34 0.2451 0.5941 0.7177 0.042 Uiso calc R 1 . .
C C35 0.0944(4) 0.4795(3) 0.6839(3) 0.0314(9) Uani d . 1 . .
H H35 0.0395 0.5184 0.6764 0.038 Uiso calc R 1 . .
C C36 0.0540(4) 0.3758(3) 0.6703(3) 0.0256(8) Uani d . 1 . .
H H36 -0.0282 0.3459 0.6544 0.031 Uiso calc R 1 . .
C C37 -0.0097(3) 0.1394(3) 0.5972(2) 0.0177(6) Uani d . 1 . .
C C38 -0.0654(3) 0.1650(3) 0.5221(2) 0.0196(7) Uani d . 1 . .
H H38 -0.0310 0.2259 0.5157 0.024 Uiso calc R 1 . .
C C39 -0.1681(3) 0.1012(3) 0.4602(2) 0.0201(7) Uani d . 1 . .
H H39 -0.2031 0.1194 0.4119 0.024 Uiso calc R 1 . .
C C40 -0.2237(3) 0.0064(3) 0.4677(2) 0.0198(7) Uani d . 1 . .
C C41 -0.3364(3) -0.0594(3) 0.4072(3) 0.0234(7) Uani d . 1 . .
C C42 -0.4089(3) -0.0290(3) 0.3382(3) 0.0259(8) Uani d . 1 . .
C C43 -0.4422(4) 0.0639(4) 0.3615(3) 0.0339(10) Uani d . 1 . .
H H43 -0.4161 0.1087 0.4212 0.041 Uiso calc R 1 . .
C C44 -0.5136(4) 0.0894(4) 0.2963(3) 0.0393(11) Uani d . 1 . .
H H44 -0.5376 0.1501 0.3129 0.047 Uiso calc R 1 . .
C C45 -0.5494(4) 0.0260(4) 0.2071(3) 0.0339(10) Uani d . 1 . .
H H45 -0.5960 0.0444 0.1634 0.041 Uiso calc R 1 . .
C C46 -0.5156(4) -0.0659(4) 0.1825(3) 0.0323(9) Uani d . 1 . .
H H46 -0.5394 -0.1088 0.1222 0.039 Uiso calc R 1 . .
C C47 -0.4465(3) -0.0941(3) 0.2477(3) 0.0273(8) Uani d . 1 . .
H H47 -0.4253 -0.1561 0.2311 0.033 Uiso calc R 1 . .
C C48 -0.3771(4) -0.1520(3) 0.4168(3) 0.0283(8) Uani d . 1 . .
H H48 -0.4494 -0.1964 0.3778 0.034 Uiso calc R 1 . .
C C49 -0.3121(4) -0.1806(3) 0.4842(3) 0.0277(8) Uani d . 1 . .
C C50 -0.3575(4) -0.2804(4) 0.4959(3) 0.0371(10) Uani d . 1 . .
H H50A -0.3709 -0.2671 0.5546 0.045 Uiso calc R 1 . .
H H50B -0.2990 -0.3198 0.4905 0.045 Uiso calc R 1 . .
H H50C -0.4316 -0.3181 0.4502 0.045 Uiso calc R 1 . .
C C51 -0.1652(3) -0.0261(3) 0.5351(2) 0.0189(7) Uani d . 1 . .
C C52 -0.0537(3) 0.0409(3) 0.6004(2) 0.0184(6) Uani d . 1 . .
C C53 0.2214(10) 0.5822(8) 0.5133(7) 0.096(3) Uani d . 1 . .
H H53C 0.2079 0.5363 0.4526 0.115 Uiso calc R 1 . .
H H53B 0.2049 0.6459 0.5119 0.115 Uiso calc R 1 . .
H H53A 0.1691 0.5519 0.5421 0.115 Uiso calc R 1 . .
C C54 0.3439(10) 0.6006(10) 0.5628(10) 0.114(4) Uani d . 1 . .

loop_
_atom_site_aniso_label
_atom_site_aniso_U_11
_atom_site_aniso_U_22
_atom_site_aniso_U_33
_atom_site_aniso_U_12
_atom_site_aniso_U_13
_atom_site_aniso_U_23
Hg1 0.01569(6) 0.01918(7) 0.02492(7) 0.00266(5) 0.00219(5) 0.00375(5)
Hg2 0.03505(8) 0.02347(7) 0.02754(8) 0.01105(6) 0.01244(6) 0.01467(6)
Cl1 0.0311(5) 0.0489(7) 0.0276(5) 0.0045(5) 0.0090(4) -0.0031(5)
Cl2 0.0180(4) 0.0390(5) 0.0308(5) 0.0043(4) 0.0049(3) 0.0007(4)
Cl3 0.0474(6) 0.0313(5) 0.0378(5) 0.0249(4) 0.0250(5) 0.0218(4)
Cl4 0.0869(10) 0.0407(6) 0.0555(8) 0.0402(7) 0.0473(7) 0.0331(6)
N1 0.0149(12) 0.0151(13) 0.0240(15) 0.0037(10) 0.0062(11) 0.0078(11)
N2 0.0163(13) 0.0166(13) 0.0203(14) 0.0054(11) 0.0030(11) 0.0050(11)
N3 0.0215(14) 0.0210(14) 0.0213(15) 0.0070(11) 0.0073(12) 0.0111(12)
N4 0.0219(14) 0.0215(15) 0.0241(15) 0.0037(12) 0.0072(12) 0.0093(12)
N5 0.092(6) 0.157(10) 0.279(15) 0.039(6) 0.091(9) 0.164(11)
C1 0.0221(17) 0.0165(17) 0.043(2) -0.0005(14) 0.0027(16) 0.0093(16)
C2 0.0188(15) 0.0178(16) 0.0235(17) 0.0024(13) 0.0060(13) 0.0052(13)
C3 0.0197(15) 0.0154(15) 0.0249(17) 0.0043(12) 0.0079(13) 0.0072(13)
C4 0.0161(14) 0.0188(16) 0.0199(16) 0.0049(12) 0.0065(12) 0.0083(13)
C5 0.0180(15) 0.0175(15) 0.0225(17) 0.0071(12) 0.0085(13) 0.0060(13)
C6 0.0235(17) 0.0196(16) 0.0293(19) 0.0069(14) 0.0083(15) 0.0118(15)
C7 0.0288(19) 0.0268(19) 0.034(2) 0.0139(16) 0.0054(16) 0.0136(17)
C8 0.0212(18) 0.027(2) 0.049(3) 0.0110(15) 0.0010(18) 0.0107(19)
C9 0.0171(17) 0.032(2) 0.051(3) 0.0076(15) 0.0110(17) 0.018(2)
C10 0.0185(16) 0.0196(16) 0.0303(19) 0.0079(13) 0.0081(14) 0.0106(14)
C11 0.0161(14) 0.0177(15) 0.0164(15) 0.0046(12) 0.0058(12) 0.0063(12)
C12 0.0168(14) 0.0162(15) 0.0204(16) 0.0032(12) 0.0024(12) 0.0064(13)
C13 0.0162(14) 0.0163(15) 0.0191(16) 0.0026(12) 0.0029(12) 0.0054(12)
C14 0.0168(14) 0.0148(15) 0.0185(15) 0.0026(12) 0.0065(12) 0.0056(12)
C15 0.0190(15) 0.0150(15) 0.0228(17) 0.0051(12) 0.0096(13) 0.0073(13)
C16 0.0190(15) 0.0151(15) 0.0219(16) 0.0031(12) 0.0021(13) 0.0084(13)
C17 0.0238(18) 0.0223(18) 0.041(2) 0.0054(15) 0.0099(17) 0.0075(17)
C18 0.0182(17) 0.026(2) 0.045(3) -0.0001(15) 0.0087(16) 0.0106(18)
C19 0.0258(18) 0.0171(16) 0.030(2) -0.0028(14) -0.0057(15) 0.0093(15)
C20 0.035(2) 0.0154(16) 0.0207(17) 0.0038(14) 0.0030(15) 0.0053(13)
C21 0.0280(18) 0.0168(16) 0.0250(18) 0.0057(14) 0.0082(15) 0.0091(14)
C22 0.0220(16) 0.0166(15) 0.0258(18) 0.0077(13) 0.0072(14) 0.0091(14)
C23 0.0183(15) 0.0208(16) 0.0249(18) 0.0084(13) 0.0058(13) 0.0088(14)
C24 0.0221(17) 0.0248(19) 0.038(2) 0.0076(15) -0.0004(16) 0.0106(17)
C25 0.0145(14) 0.0168(15) 0.0158(15) 0.0053(12) 0.0038(12) 0.0043(12)
C26 0.0161(14) 0.0136(14) 0.0152(14) 0.0032(12) 0.0047(12) 0.0026(12)
C27 0.0296(19) 0.034(2) 0.0245(19) 0.0118(16) 0.0036(15) 0.0172(16)
C28 0.0215(16) 0.0263(18) 0.0205(17) 0.0112(14) 0.0078(13) 0.0126(14)
C29 0.0200(16) 0.0281(18) 0.0171(16) 0.0079(14) 0.0034(13) 0.0083(14)
C30 0.0196(15) 0.0209(16) 0.0175(16) 0.0052(13) 0.0062(13) 0.0069(13)
C31 0.0259(17) 0.0203(16) 0.0170(16) 0.0064(14) 0.0052(13) 0.0059(13)
C32 0.0245(18) 0.0258(19) 0.0266(19) 0.0032(15) 0.0040(15) 0.0043(16)
C33 0.036(2) 0.025(2) 0.032(2) -0.0025(17) 0.0045(18) 0.0037(17)
C34 0.049(3) 0.0201(19) 0.030(2) 0.0033(17) 0.0117(19) 0.0041(16)
C35 0.046(2) 0.0225(19) 0.030(2) 0.0138(17) 0.0155(19) 0.0087(16)
C36 0.0290(19) 0.0240(18) 0.0257(19) 0.0084(15) 0.0090(15) 0.0096(15)
C37 0.0192(15) 0.0211(16) 0.0150(15) 0.0079(13) 0.0063(12) 0.0066(13)
C38 0.0230(16) 0.0190(16) 0.0199(16) 0.0084(13) 0.0064(13) 0.0093(13)
C39 0.0221(16) 0.0259(17) 0.0151(15) 0.0097(14) 0.0033(13) 0.0105(13)
C40 0.0189(15) 0.0195(16) 0.0180(16) 0.0046(13) 0.0046(13) 0.0026(13)
C41 0.0191(16) 0.0274(19) 0.0229(18) 0.0055(14) 0.0050(14) 0.0084(15)
C42 0.0171(16) 0.034(2) 0.0239(18) 0.0058(15) 0.0012(14) 0.0104(16)
C43 0.029(2) 0.038(2) 0.029(2) 0.0138(18) -0.0002(17) 0.0058(18)
C44 0.031(2) 0.046(3) 0.040(3) 0.018(2) 0.0034(19) 0.014(2)
C45 0.0204(17) 0.048(3) 0.030(2) 0.0050(17) -0.0049(16) 0.020(2)
C46 0.0191(17) 0.045(3) 0.0239(19) -0.0032(17) -0.0005(15) 0.0105(18)
C47 0.0198(16) 0.033(2) 0.0257(19) 0.0022(15) 0.0051(14) 0.0090(16)
C48 0.0242(18) 0.0262(19) 0.029(2) -0.0003(15) 0.0034(15) 0.0081(16)
C49 0.0259(18) 0.0241(18) 0.029(2) -0.0012(15) 0.0079(15) 0.0072(16)
C50 0.038(2) 0.031(2) 0.039(2) -0.0032(18) 0.0068(19) 0.0168(19)
C51 0.0184(15) 0.0200(16) 0.0199(16) 0.0063(13) 0.0081(13) 0.0067(13)
C52 0.0173(15) 0.0233(17) 0.0168(15) 0.0094(13) 0.0048(12) 0.0076(13)
C53 0.132(9) 0.093(7) 0.089(6) 0.029(6) 0.055(6) 0.050(5)
C54 0.083(6) 0.143(10) 0.176(12) 0.030(7) 0.061(8) 0.124(10)

loop_
_atom_type_symbol
_atom_type_description
_atom_type_scat_dispersion_real
_atom_type_scat_dispersion_imag
_atom_type_scat_source
C C 0.0033 0.0016 'International Tables Vol C Tables 4.2.6.8 and 6.1.1.4'
H H 0.0000 0.0000 'International Tables Vol C Tables 4.2.6.8 and 6.1.1.4'
N N 0.0061 0.0033 'International Tables Vol C Tables 4.2.6.8 and 6.1.1.4'
O O 0.0106 0.0060 'International Tables Vol C Tables 4.2.6.8 and 6.1.1.4'
Hg Hg -2.3894 9.2266 'International Tables Vol C Tables 4.2.6.8 and 6.1.1.4'
Cl Cl 0.1484 0.1585 'International Tables Vol C Tables 4.2.6.8 and 6.1.1.4'

loop_
_geom_angle_atom_site_label_1
_geom_angle_atom_site_label_2
_geom_angle_atom_site_label_3
_geom_angle_site_symmetry_1
_geom_angle_site_symmetry_3
_geom_angle
_geom_angle_publ_flag
N2 Hg1 N1 . . 71.59(10) y
N2 Hg1 Cl2 . . 109.36(8) y
N1 Hg1 Cl2 . . 122.71(8) y
N2 Hg1 Cl1 . . 113.98(8) y
N1 Hg1 Cl1 . . 106.46(8) y
Cl2 Hg1 Cl1 . . 122.09(4) y
N4 Hg2 N3 . . 72.04(11) y
N4 Hg2 Cl4 . . 118.96(9) y
N3 Hg2 Cl4 . . 123.84(9) y
N4 Hg2 Cl3 . . 111.86(9) y
N3 Hg2 Cl3 . . 103.17(8) y
Cl4 Hg2 Cl3 . . 118.10(4) y
C26 N1 Hg1 . . 115.7(2) ?
C23 N2 C25 . . 119.9(3) ?
C23 N2 Hg1 . . 124.0(2) ?
C25 N2 Hg1 . . 116.0(2) ?
C28 N3 C52 . . 119.6(3) ?
C28 N3 Hg2 . . 124.7(3) ?
C52 N3 Hg2 . . 115.6(2) ?
C49 N4 C51 . . 120.0(4) ?
C49 N4 Hg2 . . 124.0(3) ?
C51 N4 Hg2 . . 116.0(2) ?
C2 C1 H1A . . 109.5 ?
C2 C1 H1B . . 109.5 ?
H1A C1 H1B . . 109.5 ?
C2 C1 H1C . . 109.5 ?
H1A C1 H1C . . 109.5 ?
H1B C1 H1C . . 109.5 ?
N1 C2 C3 . . 121.0(3) ?
N1 C2 C1 . . 117.6(3) ?
C3 C2 C1 . . 121.4(3) ?
C4 C3 C2 . . 120.9(3) ?
C4 C3 H3 . . 119.5 ?
C2 C3 H3 . . 119.5 ?
C3 C4 C11 . . 118.2(3) ?
C3 C4 C5 . . 119.8(3) ?
C11 C4 C5 . . 122.0(3) ?
C6 C5 C10 . . 118.8(3) ?
C6 C5 C4 . . 119.5(3) ?
C10 C5 C4 . . 121.7(3) ?
C5 C6 C7 . . 120.8(4) ?
C5 C6 H6 . . 119.6 ?
C7 C6 H6 . . 119.6 ?
C8 C7 C6 . . 119.2(4) ?
C8 C7 H7 . . 120.4 ?
C6 C7 H7 . . 120.4 ?
C9 C8 C7 . . 120.4(4) ?
C9 C8 H8 . . 119.8 ?
C7 C8 H8 . . 119.8 ?
C8 C9 C10 . . 120.9(4) ?
C8 C9 H9 . . 119.6 ?
C10 C9 H9 . . 119.6 ?
C9 C10 C5 . . 119.8(4) ?
C9 C10 H10 . . 120.1 ?
C5 C10 H10 . . 120.1 ?
C26 C11 C4 . . 117.7(3) ?
C26 C11 C12 . . 118.5(3) ?
C4 C11 C12 . . 123.7(3) ?
C13 C12 C11 . . 121.6(3) ?
C13 C12 H12 . . 119.2 ?
C11 C12 H12 . . 119.2 ?
C12 C13 C14 . . 121.5(3) ?
C12 C13 H13 . . 119.3 ?
C14 C13 H13 . . 119.3 ?
C15 C14 C25 . . 117.8(3) ?
C15 C14 C13 . . 124.0(3) ?
C25 C14 C13 . . 118.2(3) ?
C22 C15 C14 . . 118.1(3) ?
C22 C15 C16 . . 118.9(3) ?
C14 C15 C16 . . 123.0(3) ?
C21 C16 C17 . . 118.5(3) ?
C21 C16 C15 . . 121.4(3) ?
C17 C16 C15 . . 120.0(3) ?
C16 C17 C18 . . 120.8(4) ?
C16 C17 H17 . . 119.6 ?
C18 C17 H17 . . 119.6 ?
C19 C18 C17 . . 119.5(4) ?
C19 C18 H18 . . 120.2 ?
C17 C18 H18 . . 120.2 ?
C18 C19 C20 . . 120.2(4) ?
C18 C19 H19 . . 119.9 ?
C20 C19 H19 . . 119.9 ?
C21 C20 C19 . . 119.9(4) ?
C21 C20 H20 . . 120.0 ?
C19 C20 H20 . . 120.0 ?
C20 C21 C16 . . 121.0(4) ?
C20 C21 H21 . . 119.5 ?
C16 C21 H21 . . 119.5 ?
C15 C22 C23 . . 121.5(3) ?
C15 C22 H22 . . 119.2 ?
C23 C22 H22 . . 119.2 ?
N2 C23 C22 . . 120.8(3) ?
N2 C23 C24 . . 118.0(3) ?
C22 C23 C24 . . 121.3(3) ?
C23 C24 H24A . . 109.5 ?
C23 C24 H24B . . 109.5 ?
H24A C24 H24B . . 109.5 ?
C23 C24 H24C . . 109.5 ?
H24A C24 H24C . . 109.5 ?
H24B C24 H24C . . 109.5 ?
N2 C25 C14 . . 122.0(3) ?
N2 C25 C26 . . 117.9(3) ?
C14 C25 C26 . . 120.1(3) ?
N1 C26 C11 . . 121.8(3) ?
N1 C26 C25 . . 118.5(3) ?
C11 C26 C25 . . 119.6(3) ?
C28 C27 H27A . . 109.5 ?
C28 C27 H27B . . 109.5 ?
H27A C27 H27B . . 109.5 ?
C28 C27 H27C . . 109.5 ?
H27A C27 H27C . . 109.5 ?
H27B C27 H27C . . 109.5 ?
N3 C28 C29 . . 120.8(3) ?
N3 C28 C27 . . 117.4(3) ?
C29 C28 C27 . . 121.7(3) ?
C30 C29 C28 . . 121.6(3) ?
C30 C29 H29 . . 119.2 ?
C28 C29 H29 . . 119.2 ?
C29 C30 C37 . . 117.7(3) ?
C29 C30 C31 . . 120.1(3) ?
C37 C30 C31 . . 122.1(3) ?
C32 C31 C36 . . 118.6(4) ?
C32 C31 C30 . . 120.4(4) ?
C36 C31 C30 . . 121.0(3) ?
C33 C32 C31 . . 120.7(4) ?
C33 C32 H32 . . 119.7 ?
C31 C32 H32 . . 119.7 ?
C34 C33 C32 . . 120.1(4) ?
C34 C33 H33 . . 120.0 ?
C32 C33 H33 . . 120.0 ?
C33 C34 C35 . . 120.1(4) ?
C33 C34 H34 . . 120.0 ?
C35 C34 H34 . . 120.0 ?
C36 C35 C34 . . 119.7(4) ?
C36 C35 H35 . . 120.1 ?
C34 C35 H35 . . 120.1 ?
C35 C36 C31 . . 120.9(4) ?
C35 C36 H36 . . 119.6 ?
C31 C36 H36 . . 119.6 ?
C52 C37 C30 . . 117.3(3) ?
C52 C37 C38 . . 119.2(3) ?
C30 C37 C38 . . 123.4(3) ?
C39 C38 C37 . . 120.7(3) ?
C39 C38 H38 . . 119.6 ?
C37 C38 H38 . . 119.6 ?
C38 C39 C40 . . 121.2(3) ?
C38 C39 H39 . . 119.4 ?
C40 C39 H39 . . 119.4 ?
C51 C40 C41 . . 117.7(3) ?
C51 C40 C39 . . 119.5(3) ?
C41 C40 C39 . . 122.8(3) ?
C48 C41 C40 . . 117.8(4) ?
C48 C41 C42 . . 120.4(4) ?
C40 C41 C42 . . 121.8(4) ?
C47 C42 C43 . . 118.9(4) ?
C47 C42 C41 . . 119.8(4) ?
C43 C42 C41 . . 121.3(4) ?
C44 C43 C42 . . 120.5(4) ?
C44 C43 H43 . . 119.8 ?
C42 C43 H43 . . 119.8 ?
C45 C44 C43 . . 120.6(5) ?
C45 C44 H44 . . 119.7 ?
C43 C44 H44 . . 119.7 ?
C44 C45 C46 . . 119.7(4) ?
C44 C45 H45 . . 120.1 ?
C46 C45 H45 . . 120.1 ?
C47 C46 C45 . . 120.4(4) ?
C47 C46 H46 . . 119.8 ?
C45 C46 H46 . . 119.8 ?
C46 C47 C42 . . 119.9(4) ?
C46 C47 H47 . . 120.0 ?
C42 C47 H47 . . 120.0 ?
C41 C48 C49 . . 121.3(4) ?
C41 C48 H48 . . 119.3 ?
C49 C48 H48 . . 119.3 ?
N4 C49 C48 . . 120.6(4) ?
N4 C49 C50 . . 117.9(4) ?
C48 C49 C50 . . 121.4(4) ?
C49 C50 H50A . . 109.5 ?
C49 C50 H50B . . 109.5 ?
H50A C50 H50B . . 109.5 ?
C49 C50 H50C . . 109.5 ?
H50A C50 H50C . . 109.5 ?
H50B C50 H50C . . 109.5 ?
N4 C51 C40 . . 122.5(3) ?
N4 C51 C52 . . 118.3(3) ?
C40 C51 C52 . . 119.2(3) ?
N3 C52 C37 . . 122.6(3) ?
N3 C52 C51 . . 118.1(3) ?
C37 C52 C51 . . 119.3(3) ?
C54 C53 H53C . . 109.4 ?
C54 C53 H53B . . 109.5 ?
H53C C53 H53B . . 109.5 ?
C54 C53 H53A . . 109.5 ?
H53C C53 H53A . . 109.5 ?
H53B C53 H53A . . 109.5 ?
N5 C54 C53 . . 170.9(16) ?
C2 N1 C26 . . 120.3(3) ?
C2 N1 Hg1 . . 124.0(2) ?

loop_
_geom_bond_atom_site_label_1
_geom_bond_atom_site_label_2
_geom_bond_site_symmetry_2
_geom_bond_distance
_geom_bond_publ_flag
Hg1 Cl2 . 2.3892(10) y
Hg1 Cl1 . 2.3921(11) y
Hg2 Cl4 . 2.3847(12) y
Hg2 Cl3 . 2.4420(11) y
N1 Hg1 . 2.337(3) y
N2 Hg1 . 2.331(3) y
N3 Hg2 . 2.328(3) y
N4 Hg2 . 2.319(3) y
C1 C2 . 1.496(5) ?
C1 H1A . 0.9600 ?
C1 H1B . 0.9600 ?
C1 H1C . 0.9600 ?
C2 N1 . 1.328(5) ?
C2 C3 . 1.400(5) ?
C3 C4 . 1.382(5) ?
C3 H3 . 0.9300 ?
C4 C11 . 1.423(5) ?
C4 C5 . 1.491(5) ?
C5 C6 . 1.391(5) ?
C5 C10 . 1.406(5) ?
C6 C7 . 1.396(5) ?
C6 H6 . 0.9300 ?
C7 C8 . 1.386(6) ?
C7 H7 . 0.9300 ?
C8 C9 . 1.373(7) ?
C8 H8 . 0.9300 ?
C9 C10 . 1.381(5) ?
C9 H9 . 0.9300 ?
C10 H10 . 0.9300 ?
C11 C26 . 1.414(5) ?
C11 C12 . 1.430(5) ?
C12 C13 . 1.354(5) ?
C12 H12 . 0.9300 ?
C13 C14 . 1.433(5) ?
C13 H13 . 0.9300 ?
C14 C15 . 1.415(5) ?
C14 C25 . 1.416(4) ?
C15 C22 . 1.380(5) ?
C15 C16 . 1.482(5) ?
C16 C21 . 1.388(5) ?
C16 C17 . 1.390(5) ?
C17 C18 . 1.400(5) ?
C17 H17 . 0.9300 ?
C18 C19 . 1.376(6) ?
C18 H18 . 0.9300 ?
C19 C20 . 1.386(6) ?
C19 H19 . 0.9300 ?
C20 C21 . 1.382(5) ?
C20 H20 . 0.9300 ?
C21 H21 . 0.9300 ?
C22 C23 . 1.398(5) ?
C22 H22 . 0.9300 ?
C23 N2 . 1.328(5) ?
C23 C24 . 1.503(5) ?
C24 H24A . 0.9600 ?
C24 H24B . 0.9600 ?
C24 H24C . 0.9600 ?
C25 N2 . 1.364(4) ?
C25 C26 . 1.442(5) ?
C26 N1 . 1.359(4) ?
C27 C28 . 1.496(5) ?
C27 H27A . 0.9600 ?
C27 H27B . 0.9600 ?
C27 H27C . 0.9600 ?
C28 N3 . 1.336(5) ?
C28 C29 . 1.399(6) ?
C29 C30 . 1.380(5) ?
C29 H29 . 0.9300 ?
C30 C37 . 1.428(5) ?
C30 C31 . 1.477(5) ?
C31 C32 . 1.399(5) ?
C31 C36 . 1.399(6) ?
C32 C33 . 1.396(6) ?
C32 H32 . 0.9300 ?
C33 C34 . 1.384(7) ?
C33 H33 . 0.9300 ?
C34 C35 . 1.396(7) ?
C34 H34 . 0.9300 ?
C35 C36 . 1.393(6) ?
C35 H35 . 0.9300 ?
C36 H36 . 0.9300 ?
C37 C52 . 1.416(5) ?
C37 C38 . 1.431(5) ?
C38 C39 . 1.357(5) ?
C38 H38 . 0.9300 ?
C39 C40 . 1.435(5) ?
C39 H39 . 0.9300 ?
C40 C51 . 1.403(5) ?
C40 C41 . 1.434(5) ?
C41 C48 . 1.378(6) ?
C41 C42 . 1.474(6) ?
C42 C47 . 1.398(6) ?
C42 C43 . 1.401(6) ?
C43 C44 . 1.382(6) ?
C43 H43 . 0.9300 ?
C44 C45 . 1.374(7) ?
C44 H44 . 0.9300 ?
C45 C46 . 1.392(7) ?
C45 H45 . 0.9300 ?
C46 C47 . 1.392(6) ?
C46 H46 . 0.9300 ?
C47 H47 . 0.9300 ?
C48 C49 . 1.399(6) ?
C48 H48 . 0.9300 ?
C49 N4 . 1.339(5) ?
C49 C50 . 1.499(6) ?
C50 H50A . 0.9600 ?
C50 H50B . 0.9600 ?
C50 H50C . 0.9600 ?
C51 N4 . 1.351(5) ?
C51 C52 . 1.454(5) ?
C52 N3 . 1.355(5) ?
C53 C54 . 1.430(15) ?
C53 H53C . 0.9600 ?
C53 H53B . 0.9600 ?
C53 H53A . 0.9600 ?
C54 N5 . 1.163(15) ?

loop_
_geom_torsion_atom_site_label_1
_geom_torsion_atom_site_label_2
_geom_torsion_atom_site_label_3
_geom_torsion_atom_site_label_4
_geom_torsion_site_symmetry_1
_geom_torsion_site_symmetry_2
_geom_torsion_site_symmetry_3
_geom_torsion_site_symmetry_4
_geom_torsion
_geom_torsion_publ_flag
N1 C2 C3 C4 . . . . -0.7(6) ?
C1 C2 C3 C4 . . . . -179.3(4) ?
C2 C3 C4 C11 . . . . -1.5(5) ?
C2 C3 C4 C5 . . . . 176.9(3) ?
C3 C4 C5 C6 . . . . 47.8(5) ?
C11 C4 C5 C6 . . . . -133.8(4) ?
C3 C4 C5 C10 . . . . -131.5(4) ?
C11 C4 C5 C10 . . . . 46.9(5) ?
C10 C5 C6 C7 . . . . -3.7(6) ?
C4 C5 C6 C7 . . . . 176.9(4) ?
C5 C6 C7 C8 . . . . 1.2(6) ?
C6 C7 C8 C9 . . . . 1.9(7) ?
C7 C8 C9 C10 . . . . -2.3(7) ?
C8 C9 C10 C5 . . . . -0.3(7) ?
C6 C5 C10 C9 . . . . 3.3(6) ?
C4 C5 C10 C9 . . . . -177.4(4) ?
C3 C4 C11 C26 . . . . 3.1(5) ?
C5 C4 C11 C26 . . . . -175.3(3) ?
C3 C4 C11 C12 . . . . -174.3(3) ?
C5 C4 C11 C12 . . . . 7.3(6) ?
C26 C11 C12 C13 . . . . 5.9(5) ?
C4 C11 C12 C13 . . . . -176.7(4) ?
C11 C12 C13 C14 . . . . 0.4(6) ?
C12 C13 C14 C15 . . . . 175.3(4) ?
C12 C13 C14 C25 . . . . -5.5(5) ?
C25 C14 C15 C22 . . . . -0.8(5) ?
C13 C14 C15 C22 . . . . 178.4(3) ?
C25 C14 C15 C16 . . . . 176.6(3) ?
C13 C14 C15 C16 . . . . -4.2(6) ?
C22 C15 C16 C21 . . . . -57.1(5) ?
C14 C15 C16 C21 . . . . 125.5(4) ?
C22 C15 C16 C17 . . . . 118.7(4) ?
C14 C15 C16 C17 . . . . -58.7(5) ?
C21 C16 C17 C18 . . . . 0.9(6) ?
C15 C16 C17 C18 . . . . -175.0(4) ?
C16 C17 C18 C19 . . . . -2.1(7) ?
C17 C18 C19 C20 . . . . 1.1(7) ?
C18 C19 C20 C21 . . . . 1.1(6) ?
C19 C20 C21 C16 . . . . -2.3(6) ?
C17 C16 C21 C20 . . . . 1.3(6) ?
C15 C16 C21 C20 . . . . 177.2(4) ?
C14 C15 C22 C23 . . . . 0.1(6) ?
C16 C15 C22 C23 . . . . -177.4(4) ?
C15 C22 C23 N2 . . . . 0.7(6) ?
C15 C22 C23 C24 . . . . 179.4(4) ?
C15 C14 C25 N2 . . . . 0.8(5) ?
C13 C14 C25 N2 . . . . -178.4(3) ?
C15 C14 C25 C26 . . . . -176.4(3) ?
C13 C14 C25 C26 . . . . 4.3(5) ?
C4 C11 C26 N1 . . . . -2.7(5) ?
C12 C11 C26 N1 . . . . 174.9(3) ?
C4 C11 C26 C25 . . . . 175.5(3) ?
C12 C11 C26 C25 . . . . -6.9(5) ?
N2 C25 C26 N1 . . . . 2.8(5) ?
C14 C25 C26 N1 . . . . -179.8(3) ?
N2 C25 C26 C11 . . . . -175.5(3) ?
C14 C25 C26 C11 . . . . 1.8(5) ?
N3 C28 C29 C30 . . . . -1.9(6) ?
C27 C28 C29 C30 . . . . -178.7(4) ?
C28 C29 C30 C37 . . . . -3.8(5) ?
C28 C29 C30 C31 . . . . 173.5(4) ?
C29 C30 C31 C32 . . . . 41.6(5) ?
C37 C30 C31 C32 . . . . -141.2(4) ?
C29 C30 C31 C36 . . . . -134.9(4) ?
C37 C30 C31 C36 . . . . 42.3(5) ?
C36 C31 C32 C33 . . . . -1.2(6) ?
C30 C31 C32 C33 . . . . -177.7(4) ?
C31 C32 C33 C34 . . . . 0.2(7) ?
C32 C33 C34 C35 . . . . 0.6(7) ?
C33 C34 C35 C36 . . . . -0.3(7) ?
C34 C35 C36 C31 . . . . -0.8(7) ?
C32 C31 C36 C35 . . . . 1.6(6) ?
C30 C31 C36 C35 . . . . 178.1(4) ?
C29 C30 C37 C52 . . . . 6.7(5) ?
C31 C30 C37 C52 . . . . -170.5(3) ?
C29 C30 C37 C38 . . . . -170.5(3) ?
C31 C30 C37 C38 . . . . 12.2(6) ?
C52 C37 C38 C39 . . . . 8.0(5) ?
C30 C37 C38 C39 . . . . -174.8(4) ?
C37 C38 C39 C40 . . . . -0.2(6) ?
C38 C39 C40 C51 . . . . -6.2(6) ?
C38 C39 C40 C41 . . . . 175.6(4) ?
C51 C40 C41 C48 . . . . -2.7(5) ?
C39 C40 C41 C48 . . . . 175.5(4) ?
C51 C40 C41 C42 . . . . 175.7(4) ?
C39 C40 C41 C42 . . . . -6.1(6) ?
C48 C41 C42 C47 . . . . -54.9(6) ?
C40 C41 C42 C47 . . . . 126.7(4) ?
C48 C41 C42 C43 . . . . 124.6(5) ?
C40 C41 C42 C43 . . . . -53.8(6) ?
C47 C42 C43 C44 . . . . 1.6(7) ?
C41 C42 C43 C44 . . . . -177.8(4) ?
C42 C43 C44 C45 . . . . -2.4(8) ?
C43 C44 C45 C46 . . . . 1.4(8) ?
C44 C45 C46 C47 . . . . 0.4(7) ?
C45 C46 C47 C42 . . . . -1.1(6) ?
C43 C42 C47 C46 . . . . 0.1(6) ?
C41 C42 C47 C46 . . . . 179.6(4) ?
C40 C41 C48 C49 . . . . 1.0(6) ?
C42 C41 C48 C49 . . . . -177.4(4) ?
C41 C48 C49 N4 . . . . 1.0(7) ?
C41 C48 C49 C50 . . . . 178.8(4) ?
C41 C40 C51 N4 . . . . 2.6(5) ?
C39 C40 C51 N4 . . . . -175.7(3) ?
C41 C40 C51 C52 . . . . -177.0(3) ?
C39 C40 C51 C52 . . . . 4.7(5) ?
C30 C37 C52 N3 . . . . -4.5(5) ?
C38 C37 C52 N3 . . . . 172.9(3) ?
C30 C37 C52 C51 . . . . 173.3(3) ?
C38 C37 C52 C51 . . . . -9.3(5) ?
N4 C51 C52 N3 . . . . 1.3(5) ?
C40 C51 C52 N3 . . . . -179.0(3) ?
N4 C51 C52 C37 . . . . -176.7(3) ?
C40 C51 C52 C37 . . . . 3.0(5) ?
C3 C2 N1 C26 . . . . 1.2(6) ?
C1 C2 N1 C26 . . . . 179.8(4) ?
C3 C2 N1 Hg1 . . . . -178.3(3) ?
C1 C2 N1 Hg1 . . . . 0.2(5) ?
C11 C26 N1 C2 . . . . 0.5(5) ?
C25 C26 N1 C2 . . . . -177.8(3) ?
C11 C26 N1 Hg1 . . . . -179.8(3) ?
C25 C26 N1 Hg1 . . . . 1.9(4) ?
C22 C23 N2 C25 . . . . -0.7(6) ?
C24 C23 N2 C25 . . . . -179.4(3) ?
C22 C23 N2 Hg1 . . . . -177.2(3) ?
C24 C23 N2 Hg1 . . . . 4.1(5) ?
C14 C25 N2 C23 . . . . 0.0(5) ?
C26 C25 N2 C23 . . . . 177.3(3) ?
C14 C25 N2 Hg1 . . . . 176.7(3) ?
C26 C25 N2 Hg1 . . . . -6.0(4) ?
C29 C28 N3 C52 . . . . 4.4(5) ?
C27 C28 N3 C52 . . . . -178.7(3) ?
C29 C28 N3 Hg2 . . . . -173.2(3) ?
C27 C28 N3 Hg2 . . . . 3.7(5) ?
C37 C52 N3 C28 . . . . -1.1(5) ?
C51 C52 N3 C28 . . . . -179.0(3) ?
C37 C52 N3 Hg2 . . . . 176.7(3) ?
C51 C52 N3 Hg2 . . . . -1.2(4) ?
C48 C49 N4 C51 . . . . -1.2(6) ?
C50 C49 N4 C51 . . . . -179.1(4) ?
C48 C49 N4 Hg2 . . . . 178.5(3) ?
C50 C49 N4 Hg2 . . . . 0.7(6) ?
C40 C51 N4 C49 . . . . -0.6(6) ?
C52 C51 N4 C49 . . . . 179.0(4) ?
C40 C51 N4 Hg2 . . . . 179.6(3) ?
C52 C51 N4 Hg2 . . . . -0.7(4) ?
C23 N2 Hg1 N1 . . . . -178.4(3) ?
C25 N2 Hg1 N1 . . . . 5.0(2) ?
C23 N2 Hg1 Cl2 . . . . 62.5(3) ?
C25 N2 Hg1 Cl2 . . . . -114.1(2) ?
C23 N2 Hg1 Cl1 . . . . -78.1(3) ?
C25 N2 Hg1 Cl1 . . . . 105.3(2) ?
C2 N1 Hg1 N2 . . . . 176.1(3) ?
C26 N1 Hg1 N2 . . . . -3.6(2) ?
C2 N1 Hg1 Cl2 . . . . -82.3(3) ?
C26 N1 Hg1 Cl2 . . . . 98.1(2) ?
C2 N1 Hg1 Cl1 . . . . 65.7(3) ?
C26 N1 Hg1 Cl1 . . . . -113.9(2) ?
C49 N4 Hg2 N3 . . . . -179.7(3) ?
C51 N4 Hg2 N3 . . . . 0.1(3) ?
C49 N4 Hg2 Cl4 . . . . 61.0(3) ?
C51 N4 Hg2 Cl4 . . . . -119.2(3) ?
C49 N4 Hg2 Cl3 . . . . -82.3(3) ?
C51 N4 Hg2 Cl3 . . . . 97.5(3) ?
C28 N3 Hg2 N4 . . . . 178.3(3) ?
C52 N3 Hg2 N4 . . . . 0.6(2) ?
C28 N3 Hg2 Cl4 . . . . -68.4(3) ?
C52 N3 Hg2 Cl4 . . . . 113.9(2) ?
C28 N3 Hg2 Cl3 . . . . 69.3(3) ?
C52 N3 Hg2 Cl3 . . . . -108.5(2) ?
